data_7062316
loop_
_publ_author_name
'Brahma, Rinki'
'Baruah, Jubaraj Bikash'

_publ_section_title
;
 Assemblies of salts of urea and thiourea derivatives and release of hosts
 from composites with calcium oxide
;
_journal_issue 13
_journal_name_full 'New Journal of Chemistry'
_journal_page_first 6211
_journal_page_last 6223
_journal_paper_doi 10.1039/D2NJ05412D
_journal_volume 47
_journal_year 2023
_chemical_formula_moiety 'C17 H16 N3 S, Cl O4'
_chemical_formula_sum 'C17 H16 Cl N3 O4 S'
_chemical_formula_weight 393.84
_space_group_crystal_system orthorhombic
_space_group_IT_number 61
_space_group_name_Hall '-P 2ac 2ab'
_space_group_name_H-M_alt 'P b c a'
_atom_sites_solution_hydrogens geom
_atom_sites_solution_primary direct
_audit_creation_date 2023-02-21
_audit_creation_method
;
Olex2 1.5
(compiled 2022.04.07 svn.rca3783a0 for OlexSys, GUI svn.r6498)
;
_audit_update_record
;
2023-02-22 deposited with the CCDC.	2023-02-23 downloaded from the CCDC.
;
_cell_angle_alpha 90
_cell_angle_beta 90
_cell_angle_gamma 90
_cell_formula_units_Z 8
_cell_length_a 8.241(2)
_cell_length_b 17.685(5)
_cell_length_c 25.201(7)
_cell_measurement_reflns_used 9203
_cell_measurement_temperature 296(2)
_cell_measurement_theta_max 26.39
_cell_measurement_theta_min 2.30
_cell_volume 3672.8(17)
_computing_cell_refinement 'Bruker SAINT'
_computing_data_collection 'Bruker APEX2'
_computing_data_reduction 'Bruker SAINT'
_computing_molecular_graphics 'Olex2 1.5 (Dolomanov et al., 2009)'
_computing_publication_material 'Olex2 1.5 (Dolomanov et al., 2009)'
_computing_structure_refinement 'XL  (Sheldrick, 2008)'
_computing_structure_solution 'SHELXS-97 (Sheldrick 2008)'
_diffrn_ambient_temperature 296.15
_diffrn_measured_fraction_theta_full 0.998
_diffrn_measured_fraction_theta_max 0.998
_diffrn_measurement_device_type 'Bruker APEX-II CCD'
_diffrn_measurement_method '\f and \w scans'
_diffrn_radiation_type MoK\a
_diffrn_radiation_wavelength 0.71073
_diffrn_reflns_av_R_equivalents 0.0582
_diffrn_reflns_av_unetI/netI 0.0263
_diffrn_reflns_Laue_measured_fraction_full 0.998
_diffrn_reflns_Laue_measured_fraction_max 0.998
_diffrn_reflns_limit_h_max 9
_diffrn_reflns_limit_h_min -9
_diffrn_reflns_limit_k_max 21
_diffrn_reflns_limit_k_min -21
_diffrn_reflns_limit_l_max 29
_diffrn_reflns_limit_l_min -29
_diffrn_reflns_number 49810
_diffrn_reflns_point_group_measured_fraction_full 0.998
_diffrn_reflns_point_group_measured_fraction_max 0.998
_diffrn_reflns_theta_full 24.998
_diffrn_reflns_theta_max 24.998
_diffrn_reflns_theta_min 2.303
_exptl_absorpt_coefficient_mu 0.349
_exptl_absorpt_correction_type multi-scan
_exptl_absorpt_process_details
;
SADABS-2016/2 (Bruker,2016/2) was used for absorption correction.
wR2(int) was 0.1709 before and 0.1056 after correction.
The Ratio of minimum to maximum transmission is 0.8118.
The \l/2 correction factor is Not present.
;
_exptl_crystal_colour colourless
_exptl_crystal_colour_primary colourless
_exptl_crystal_density_diffrn 1.424
_exptl_crystal_description plate
_exptl_crystal_F_000 1632
_exptl_crystal_size_max 0.6
_exptl_crystal_size_mid 0.4
_exptl_crystal_size_min 0.2
_exptl_transmission_factor_max 0.7454
_exptl_transmission_factor_min 0.6509
_refine_diff_density_max 0.681
_refine_diff_density_min -0.421
_refine_diff_density_rms 0.058
_refine_ls_extinction_method none
_refine_ls_goodness_of_fit_ref 1.087
_refine_ls_hydrogen_treatment constr
_refine_ls_matrix_type full
_refine_ls_number_parameters 248
_refine_ls_number_reflns 3225
_refine_ls_number_restraints 0
_refine_ls_restrained_S_all 1.087
_refine_ls_R_factor_all 0.0753
_refine_ls_R_factor_gt 0.0640
_refine_ls_shift/su_max 0.000
_refine_ls_shift/su_mean 0.000
_refine_ls_structure_factor_coef Fsqd
_refine_ls_weighting_details 'w=1/[\s^2^(Fo^2^)+(0.0683P)^2^+5.7964P] where P=(Fo^2^+2Fc^2^)/3'
_refine_ls_weighting_scheme calc
_refine_ls_wR_factor_gt 0.1600
_refine_ls_wR_factor_ref 0.1666
_reflns_Friedel_coverage 0.000
_reflns_number_gt 2744
_reflns_number_total 3225
_reflns_threshold_expression 'I > 2\s(I)'
_cod_data_source_file d2nj05412d3.cif
_cod_data_source_block HnaphthioureaClO4
_cod_depositor_comments 'Adding full bibliography for 7062311--7062319.cif.'
_cod_original_cell_volume 3672.9(18)
_cod_database_code 7062316
_shelx_shelxl_version_number 2019/1
_shelx_space_group_comment
;
The symmetry employed for this shelxl refinement is uniquely defined
by the following loop, which should always be used as a source of
symmetry information in preference to the above space-group names.
They are only intended as comments.
;
_olex2_refinement_description
;
1. Fixed Uiso
 At 1.2 times of:
  All C(H) groups, All C(H,H) groups, All N(H) groups
2. Restrained distances
 Cl1-O3 \\sim Cl1-O3A
 with sigma of 0.02
 Cl1-O4 \\sim Cl1-O4A
 with sigma of 0.02
 Cl1-O2 \\sim Cl1-O2A
 with sigma of 0.02
 Cl1-O1 \\sim Cl1-O1A
 with sigma of 0.02
3. Uiso/Uaniso restraints and constraints
Uanis(O3) = Uanis(O3A)
Uanis(O1A) = Uanis(O1)
Uanis(O4) = Uanis(O4A)
Uanis(O2) = Uanis(O2A)
4. Others
 Sof(O3A)=Sof(O4A)=Sof(O2A)=Sof(O1A)=1-FVAR(1)
 Sof(O3)=Sof(O4)=Sof(O2)=Sof(O1)=FVAR(1)
5.a Secondary CH2 refined with riding coordinates:
 C12(H12A,H12B)
5.b Aromatic/amide H refined with riding coordinates:
 N2(H2), N1(H1), N3(H3), C7(H7), C2(H2A), C17(H17), C14(H14), C15(H15), C4(H4),
  C16(H16), C10(H10), C3(H3A), C9(H9), C8(H8)
;
_olex2_submission_special_instructions 'No special instructions were received'

loop_
_space_group_symop_operation_xyz
'x, y, z'
'-x+1/2, -y, z+1/2'
'-x, y+1/2, -z+1/2'
'x+1/2, -y+1/2, -z'
'-x, -y, -z'
'x-1/2, y, -z-1/2'
'x, -y-1/2, z-1/2'
'-x-1/2, y-1/2, z'

loop_
_atom_site_label
_atom_site_type_symbol
_atom_site_fract_x
_atom_site_fract_y
_atom_site_fract_z
_atom_site_U_iso_or_equiv
_atom_site_adp_type
_atom_site_occupancy
_atom_site_site_symmetry_order
_atom_site_calc_flag
_atom_site_refinement_flags_posn
_atom_site_refinement_flags_adp
_atom_site_refinement_flags_occupancy
_atom_site_disorder_assembly
_atom_site_disorder_group
S1 S 0.65892(10) 0.55268(5) 0.26914(3) 0.0425(3) Uani 1 1 d . . . . .
Cl1 Cl 0.80492(13) 0.86824(6) 0.49510(4) 0.0580(3) Uani 1 1 d . . . A 2
N2 N 0.6675(3) 0.45799(15) 0.35067(11) 0.0427(7) Uani 1 1 d . . . . .
H2 H 0.622798 0.425028 0.371067 0.051 Uiso 1 1 calc R U . . .
N1 N 0.4231(3) 0.46968(15) 0.30781(11) 0.0434(7) Uani 1 1 d . . . . .
H1 H 0.372245 0.486265 0.280377 0.052 Uiso 1 1 calc R U . . .
N3 N 0.8986(4) 0.69776(19) 0.41988(13) 0.0627(9) Uani 1 1 d . . . . .
H3 H 0.910682 0.742962 0.431830 0.075 Uiso 1 1 calc R U . . .
C1 C 0.3310(4) 0.42426(18) 0.34378(13) 0.0395(7) Uani 1 1 d . . . . .
C11 C 0.5791(4) 0.48931(16) 0.31190(11) 0.0349(7) Uani 1 1 d . . . . .
C6 C 0.2683(4) 0.35443(18) 0.32588(13) 0.0403(8) Uani 1 1 d . . . . .
C13 C 0.8580(4) 0.55623(18) 0.38097(12) 0.0379(7) Uani 1 1 d . . . . .
C12 C 0.8358(4) 0.47783(19) 0.35937(14) 0.0447(8) Uani 1 1 d . . . . .
H12A H 0.893974 0.473656 0.326045 0.054 Uiso 1 1 calc R U . . .
H12B H 0.883192 0.441905 0.383983 0.054 Uiso 1 1 calc R U . . .
C7 C 0.3008(5) 0.3248(2) 0.27486(16) 0.0569(10) Uani 1 1 d . . . . .
H7 H 0.366825 0.351625 0.251607 0.068 Uiso 1 1 calc R U . . .
C5 C 0.1674(4) 0.3127(2) 0.36072(16) 0.0503(9) Uani 1 1 d . . . . .
C2 C 0.2980(4) 0.4507(2) 0.39356(14) 0.0509(9) Uani 1 1 d . . . . .
H2A H 0.340657 0.496721 0.404693 0.061 Uiso 1 1 calc R U . . .
C17 C 0.9879(5) 0.5994(2) 0.36579(15) 0.0603(11) Uani 1 1 d . . . . .
H17 H 1.063428 0.580235 0.341914 0.072 Uiso 1 1 calc R U . . .
C14 C 0.7506(5) 0.5861(2) 0.41739(13) 0.0498(9) Uani 1 1 d . . . . .
H14 H 0.663071 0.557454 0.429111 0.060 Uiso 1 1 calc R U . . .
C15 C 0.7728(5) 0.6573(2) 0.43613(15) 0.0573(10) Uani 1 1 d . . . . .
H15 H 0.699787 0.677723 0.460357 0.069 Uiso 1 1 calc R U . . .
C4 C 0.1372(5) 0.3413(3) 0.41204(17) 0.0614(11) Uani 1 1 d . . . . .
H4 H 0.073089 0.313645 0.435371 0.074 Uiso 1 1 calc R U . . .
C16 C 1.0065(6) 0.6708(3) 0.38574(18) 0.0755(13) Uani 1 1 d . . . . .
H16 H 1.094458 0.700241 0.375422 0.091 Uiso 1 1 calc R U . . .
C10 C 0.1019(5) 0.2433(2) 0.3424(2) 0.0723(13) Uani 1 1 d . . . . .
H10 H 0.034108 0.215563 0.364565 0.087 Uiso 1 1 calc R U . . .
C3 C 0.1997(5) 0.4082(3) 0.42788(15) 0.0629(11) Uani 1 1 d . . . . .
H3A H 0.177356 0.426187 0.461772 0.076 Uiso 1 1 calc R U . . .
O3 O 0.8863(9) 0.8543(5) 0.4459(4) 0.111(3) Uani 0.790(4) 1 d . . P B 1
O4 O 0.6976(6) 0.8041(3) 0.50456(19) 0.0990(15) Uani 0.790(4) 1 d . . P B 1
C9 C 0.1354(6) 0.2170(2) 0.2940(3) 0.0861(16) Uani 1 1 d . . . . .
H9 H 0.091005 0.171251 0.283044 0.103 Uiso 1 1 calc R U . . .
C8 C 0.2367(6) 0.2575(3) 0.2594(2) 0.0786(14) Uani 1 1 d . . . . .
H8 H 0.260032 0.238275 0.225931 0.094 Uiso 1 1 calc R U . . .
O2 O 0.7004(10) 0.9322(3) 0.4898(2) 0.122(2) Uani 0.790(4) 1 d . . P B 1
O1 O 0.8948(7) 0.8737(3) 0.5409(2) 0.122(2) Uani 0.790(4) 1 d . . P B 1
O3A O 0.813(5) 0.849(2) 0.4428(18) 0.111(3) Uani 0.210(4) 1 d . . P A 2
O4A O 0.913(2) 0.8146(10) 0.5126(8) 0.0990(15) Uani 0.210(4) 1 d . . P A 2
O2A O 0.664(5) 0.8945(13) 0.5016(11) 0.122(2) Uani 0.210(4) 1 d . . P A 2
O1A O 0.917(3) 0.9395(13) 0.5003(8) 0.122(2) Uani 0.210(4) 1 d . . P A 2

loop_
_atom_site_aniso_label
_atom_site_aniso_U_11
_atom_site_aniso_U_22
_atom_site_aniso_U_33
_atom_site_aniso_U_23
_atom_site_aniso_U_13
_atom_site_aniso_U_12
S1 0.0405(5) 0.0445(5) 0.0426(5) 0.0071(3) 0.0047(4) 0.0018(4)
Cl1 0.0681(6) 0.0530(6) 0.0528(6) -0.0028(4) -0.0120(5) 0.0050(5)
N2 0.0433(15) 0.0352(14) 0.0497(16) 0.0078(12) -0.0096(13) -0.0017(12)
N1 0.0418(16) 0.0452(16) 0.0430(15) 0.0113(12) -0.0116(12) -0.0093(13)
N3 0.074(2) 0.0528(19) 0.061(2) -0.0145(16) -0.0013(18) -0.0136(18)
C1 0.0349(16) 0.0391(17) 0.0444(18) 0.0074(14) -0.0075(14) 0.0001(14)
C11 0.0385(17) 0.0298(15) 0.0363(16) -0.0040(12) -0.0035(13) 0.0034(13)
C6 0.0319(16) 0.0363(17) 0.0529(19) 0.0040(14) -0.0038(14) 0.0038(14)
C13 0.0334(16) 0.0471(19) 0.0333(16) 0.0006(14) -0.0064(13) 0.0020(14)
C12 0.0400(18) 0.0460(19) 0.0481(19) -0.0003(15) -0.0084(15) 0.0081(15)
C7 0.048(2) 0.055(2) 0.068(2) -0.0120(19) 0.0011(18) -0.0042(18)
C5 0.0310(17) 0.0405(19) 0.080(3) 0.0161(18) -0.0016(17) 0.0048(15)
C2 0.053(2) 0.055(2) 0.0445(19) -0.0031(16) -0.0063(16) 0.0004(17)
C17 0.049(2) 0.076(3) 0.056(2) -0.016(2) 0.0142(18) -0.014(2)
C14 0.049(2) 0.052(2) 0.0478(19) -0.0023(17) 0.0115(17) -0.0057(17)
C15 0.059(2) 0.062(2) 0.050(2) -0.0129(18) 0.0067(18) 0.002(2)
C4 0.045(2) 0.073(3) 0.066(3) 0.031(2) 0.0102(19) 0.006(2)
C16 0.075(3) 0.077(3) 0.074(3) -0.014(2) 0.016(2) -0.036(2)
C10 0.040(2) 0.047(2) 0.130(4) 0.019(3) -0.003(2) -0.0066(18)
C3 0.061(2) 0.086(3) 0.043(2) 0.009(2) 0.0051(18) 0.011(2)
O3 0.160(8) 0.067(3) 0.107(3) -0.003(2) 0.076(6) -0.021(5)
O4 0.109(3) 0.082(3) 0.106(3) -0.010(2) 0.026(3) -0.026(3)
C9 0.056(3) 0.045(2) 0.157(5) -0.020(3) -0.015(3) -0.008(2)
C8 0.064(3) 0.068(3) 0.104(4) -0.034(3) -0.005(3) 0.000(2)
O2 0.180(6) 0.075(4) 0.109(4) 0.003(3) -0.029(4) 0.057(5)
O1 0.116(4) 0.137(5) 0.112(4) -0.027(3) -0.063(3) 0.016(3)
O3A 0.160(8) 0.067(3) 0.107(3) -0.003(2) 0.076(6) -0.021(5)
O4A 0.109(3) 0.082(3) 0.106(3) -0.010(2) 0.026(3) -0.026(3)
O2A 0.180(6) 0.075(4) 0.109(4) 0.003(3) -0.029(4) 0.057(5)
O1A 0.116(4) 0.137(5) 0.112(4) -0.027(3) -0.063(3) 0.016(3)

loop_
_atom_type_symbol
_atom_type_description
_atom_type_scat_dispersion_real
_atom_type_scat_dispersion_imag
_atom_type_scat_source
C C 0.0033 0.0016 'International Tables Vol C Tables 4.2.6.8 and 6.1.1.4'
H H 0.0000 0.0000 'International Tables Vol C Tables 4.2.6.8 and 6.1.1.4'
Cl Cl 0.1484 0.1585 'International Tables Vol C Tables 4.2.6.8 and 6.1.1.4'
N N 0.0061 0.0033 'International Tables Vol C Tables 4.2.6.8 and 6.1.1.4'
O O 0.0106 0.0060 'International Tables Vol C Tables 4.2.6.8 and 6.1.1.4'
S S 0.1246 0.1234 'International Tables Vol C Tables 4.2.6.8 and 6.1.1.4'

loop_
_geom_angle_atom_site_label_1
_geom_angle_atom_site_label_2
_geom_angle_atom_site_label_3
_geom_angle
_geom_angle_site_symmetry_1
_geom_angle_site_symmetry_3
_geom_angle_publ_flag
O3A Cl1 O4A 96(2) . . ?
O3A Cl1 O1A 104.9(15) . . ?
O4A Cl1 O1A 98.5(10) . . ?
O2A Cl1 O3A 105(2) . . ?
O2A Cl1 O4A 144.0(14) . . ?
O2A Cl1 O1A 103.6(15) . . ?
C11 N2 H2 118.9 . . ?
C11 N2 C12 122.1(3) . . ?
C12 N2 H2 118.9 . . ?
C1 N1 H1 116.3 . . ?
C11 N1 H1 116.3 . . ?
C11 N1 C1 127.4(3) . . ?
C15 N3 H3 119.0 . . ?
C15 N3 C16 122.1(3) . . ?
C16 N3 H3 119.0 . . ?
C6 C1 N1 118.9(3) . . ?
C2 C1 N1 119.7(3) . . ?
C2 C1 C6 121.3(3) . . ?
N2 C11 S1 121.9(2) . . ?
N1 C11 S1 119.9(2) . . ?
N1 C11 N2 118.2(3) . . ?
C1 C6 C7 123.0(3) . . ?
C1 C6 C5 118.2(3) . . ?
C7 C6 C5 118.8(3) . . ?
C17 C13 C12 120.6(3) . . ?
C17 C13 C14 118.2(3) . . ?
C14 C13 C12 121.1(3) . . ?
N2 C12 C13 113.3(3) . . ?
N2 C12 H12A 108.9 . . ?
N2 C12 H12B 108.9 . . ?
C13 C12 H12A 108.9 . . ?
C13 C12 H12B 108.9 . . ?
H12A C12 H12B 107.7 . . ?
C6 C7 H7 119.6 . . ?
C8 C7 C6 120.8(4) . . ?
C8 C7 H7 119.6 . . ?
C6 C5 C10 118.2(4) . . ?
C4 C5 C6 119.0(3) . . ?
C4 C5 C10 122.8(4) . . ?
C1 C2 H2A 120.1 . . ?
C1 C2 C3 119.8(4) . . ?
C3 C2 H2A 120.1 . . ?
C13 C17 H17 120.0 . . ?
C16 C17 C13 120.0(4) . . ?
C16 C17 H17 120.0 . . ?
C13 C14 H14 120.0 . . ?
C15 C14 C13 120.0(3) . . ?
C15 C14 H14 120.0 . . ?
N3 C15 C14 119.9(4) . . ?
N3 C15 H15 120.0 . . ?
C14 C15 H15 120.0 . . ?
C5 C4 H4 119.4 . . ?
C3 C4 C5 121.2(4) . . ?
C3 C4 H4 119.4 . . ?
N3 C16 C17 119.7(4) . . ?
N3 C16 H16 120.1 . . ?
C17 C16 H16 120.1 . . ?
C5 C10 H10 119.3 . . ?
C9 C10 C5 121.4(4) . . ?
C9 C10 H10 119.3 . . ?
C2 C3 H3A 119.8 . . ?
C4 C3 C2 120.5(4) . . ?
C4 C3 H3A 119.8 . . ?
C10 C9 H9 119.6 . . ?
C10 C9 C8 120.9(4) . . ?
C8 C9 H9 119.6 . . ?
C7 C8 C9 120.0(5) . . ?
C7 C8 H8 120.0 . . ?
C9 C8 H8 120.0 . . ?

loop_
_geom_bond_atom_site_label_1
_geom_bond_atom_site_label_2
_geom_bond_distance
_geom_bond_site_symmetry_2
_geom_bond_publ_flag
S1 C11 1.688(3) . ?
Cl1 O3A 1.37(4) . ?
Cl1 O4A 1.37(2) . ?
Cl1 O2A 1.26(3) . ?
Cl1 O1A 1.57(2) . ?
N2 H2 0.8600 . ?
N2 C11 1.338(4) . ?
N2 C12 1.448(4) . ?
N1 H1 0.8600 . ?
N1 C1 1.429(4) . ?
N1 C11 1.336(4) . ?
N3 H3 0.8600 . ?
N3 C15 1.324(5) . ?
N3 C16 1.326(5) . ?
C1 C6 1.413(5) . ?
C1 C2 1.366(5) . ?
C6 C7 1.414(5) . ?
C6 C5 1.416(5) . ?
C13 C12 1.501(5) . ?
C13 C17 1.370(5) . ?
C13 C14 1.380(5) . ?
C12 H12A 0.9700 . ?
C12 H12B 0.9700 . ?
C7 H7 0.9300 . ?
C7 C8 1.358(6) . ?
C5 C4 1.411(6) . ?
C5 C10 1.419(6) . ?
C2 H2A 0.9300 . ?
C2 C3 1.404(5) . ?
C17 H17 0.9300 . ?
C17 C16 1.366(6) . ?
C14 H14 0.9300 . ?
C14 C15 1.358(5) . ?
C15 H15 0.9300 . ?
C4 H4 0.9300 . ?
C4 C3 1.349(6) . ?
C16 H16 0.9300 . ?
C10 H10 0.9300 . ?
C10 C9 1.334(7) . ?
C3 H3A 0.9300 . ?
C9 H9 0.9300 . ?
C9 C8 1.404(7) . ?
C8 H8 0.9300 . ?

loop_
_geom_torsion_atom_site_label_1
_geom_torsion_atom_site_label_2
_geom_torsion_atom_site_label_3
_geom_torsion_atom_site_label_4
_geom_torsion
_geom_torsion_site_symmetry_1
_geom_torsion_site_symmetry_2
_geom_torsion_site_symmetry_3
_geom_torsion_site_symmetry_4
_geom_torsion_publ_flag
N1 C1 C6 C7 4.2(5) . . . . ?
N1 C1 C6 C5 -175.4(3) . . . . ?
N1 C1 C2 C3 176.3(3) . . . . ?
C1 N1 C11 S1 -172.1(3) . . . . ?
C1 N1 C11 N2 7.3(5) . . . . ?
C1 C6 C7 C8 -179.6(4) . . . . ?
C1 C6 C5 C4 -1.6(5) . . . . ?
C1 C6 C5 C10 178.8(3) . . . . ?
C1 C2 C3 C4 -0.1(6) . . . . ?
C11 N2 C12 C13 70.4(4) . . . . ?
C11 N1 C1 C6 -116.5(4) . . . . ?
C11 N1 C1 C2 66.9(5) . . . . ?
C6 C1 C2 C3 -0.2(5) . . . . ?
C6 C7 C8 C9 0.8(7) . . . . ?
C6 C5 C4 C3 1.5(5) . . . . ?
C6 C5 C10 C9 0.9(6) . . . . ?
C13 C17 C16 N3 0.2(7) . . . . ?
C13 C14 C15 N3 -0.8(6) . . . . ?
C12 N2 C11 S1 1.7(4) . . . . ?
C12 N2 C11 N1 -177.7(3) . . . . ?
C12 C13 C17 C16 179.9(4) . . . . ?
C12 C13 C14 C15 -179.6(3) . . . . ?
C7 C6 C5 C4 178.8(3) . . . . ?
C7 C6 C5 C10 -0.8(5) . . . . ?
C5 C6 C7 C8 0.0(5) . . . . ?
C5 C4 C3 C2 -0.6(6) . . . . ?
C5 C10 C9 C8 -0.2(7) . . . . ?
C2 C1 C6 C7 -179.4(3) . . . . ?
C2 C1 C6 C5 1.0(5) . . . . ?
C17 C13 C12 N2 -144.1(3) . . . . ?
C17 C13 C14 C15 1.8(5) . . . . ?
C14 C13 C12 N2 37.3(4) . . . . ?
C14 C13 C17 C16 -1.5(6) . . . . ?
C15 N3 C16 C17 0.9(7) . . . . ?
C4 C5 C10 C9 -178.6(4) . . . . ?
C16 N3 C15 C14 -0.6(6) . . . . ?
C10 C5 C4 C3 -179.0(4) . . . . ?
C10 C9 C8 C7 -0.7(7) . . . . ?
